data_7016439
loop_
_publ_author_name
'K\"onig, R'
'Scholz, G.'
'Veiczi, M.'
'J\"ager, C'
'Troyanov, S. I.'
'Kemnitz, E.'

_publ_section_title
;
 New crystalline aluminum alkoxide oxide fluorides: Evidence of the
 mechanism of the fluorolytic sol-gel reaction.
;
_journal_issue 34
_journal_name_full 'Dalton transactions (Cambridge, England : 2003)'
_journal_page_first 8701
_journal_page_last 8710
_journal_paper_doi 10.1039/c1dt10514k
_journal_volume 40
_journal_year 2011
_chemical_formula_sum 'C66 H150 Al16 F20 O26'
_chemical_formula_weight 2171.54
_chemical_name_systematic
;
?
;
_space_group_IT_number 2
_symmetry_cell_setting triclinic
_symmetry_space_group_name_Hall '-P 1'
_symmetry_space_group_name_H-M 'P -1'
_atom_sites_solution_hydrogens geom
_atom_sites_solution_primary direct
_atom_sites_solution_secondary difmap
_audit_creation_method SHELXL-97
_cell_angle_alpha 96.679(4)
_cell_angle_beta 100.678(4)
_cell_angle_gamma 100.788(4)
_cell_formula_units_Z 1
_cell_length_a 10.7854(5)
_cell_length_b 13.6679(6)
_cell_length_c 20.0924(9)
_cell_measurement_reflns_used 23065
_cell_measurement_temperature 100(2)
_cell_measurement_theta_max 29
_cell_measurement_theta_min 2
_cell_volume 2824.0(2)
_computing_structure_refinement 'SHELXL-97 (Sheldrick, 1997)'
_computing_structure_solution 'SHELXS-97 (Sheldrick, 1990)'
_diffrn_ambient_temperature 100(2)
_diffrn_measured_fraction_theta_full 0.999
_diffrn_measured_fraction_theta_max 0.999
_diffrn_measurement_device_type IPDS(Stoe)
_diffrn_radiation_monochromator graphite
_diffrn_radiation_source 'fine-focus sealed tube'
_diffrn_radiation_type MoK\a
_diffrn_radiation_wavelength 0.71073
_diffrn_reflns_av_R_equivalents 0.1033
_diffrn_reflns_av_sigmaI/netI 0.0884
_diffrn_reflns_limit_h_max 14
_diffrn_reflns_limit_h_min -14
_diffrn_reflns_limit_k_max 17
_diffrn_reflns_limit_k_min -17
_diffrn_reflns_limit_l_max 26
_diffrn_reflns_limit_l_min -26
_diffrn_reflns_number 48389
_diffrn_reflns_theta_full 27.88
_diffrn_reflns_theta_max 27.88
_diffrn_reflns_theta_min 2.38
_exptl_absorpt_coefficient_mu 0.226
_exptl_absorpt_correction_type none
_exptl_crystal_colour colorless
_exptl_crystal_density_diffrn 1.276
_exptl_crystal_density_method 'not measured'
_exptl_crystal_description plate
_exptl_crystal_F_000 1142
_exptl_crystal_size_max 0.40
_exptl_crystal_size_mid 0.20
_exptl_crystal_size_min 0.10
_refine_diff_density_max 0.916
_refine_diff_density_min -0.564
_refine_diff_density_rms 0.081
_refine_ls_extinction_coef 0.0086(12)
_refine_ls_extinction_expression Fc^*^=kFc[1+0.001xFc^2^\l^3^/sin(2\q)]^-1/4^
_refine_ls_extinction_method SHELXL
_refine_ls_goodness_of_fit_ref 1.083
_refine_ls_hydrogen_treatment constr
_refine_ls_matrix_type full
_refine_ls_number_parameters 599
_refine_ls_number_reflns 13439
_refine_ls_number_restraints 24
_refine_ls_restrained_S_all 1.095
_refine_ls_R_factor_all 0.1304
_refine_ls_R_factor_gt 0.0770
_refine_ls_shift/su_max 0.003
_refine_ls_shift/su_mean 0.000
_refine_ls_structure_factor_coef Fsqd
_refine_ls_weighting_details 'calc w=1/[\s^2^(Fo^2^)+(0.0800P)^2^+1.0000P] where P=(Fo^2^+2Fc^2^)/3'
_refine_ls_weighting_scheme calc
_refine_ls_wR_factor_gt 0.1720
_refine_ls_wR_factor_ref 0.1912
_reflns_number_gt 8182
_reflns_number_total 13450
_reflns_threshold_expression >2sigma(I)
_cod_data_source_file c1dt10514k.txt
_cod_data_source_block a2
_cod_depositor_comments
;
The following automatic conversions were performed:

'_symmetry_cell_setting' value 'Triclinic' changed to 'triclinic'
according to /home/saulius/struct/CIF-dictionaries/cif_core.dic
dictionary named 'cif_core.dic' version 2.4.1 from 2010-06-29.

Automatic conversion script
Id: cif_fix_values 1715 2011-07-08 13:25:40Z adriana 
;
_cod_original_sg_symbol_H-M P-1
_cod_database_code 7016439

loop_
_symmetry_equiv_pos_as_xyz
'x, y, z'
'-x, -y, -z'

loop_
_atom_site_label
_atom_site_type_symbol
_atom_site_fract_x
_atom_site_fract_y
_atom_site_fract_z
_atom_site_U_iso_or_equiv
_atom_site_adp_type
_atom_site_occupancy
_atom_site_symmetry_multiplicity
_atom_site_calc_flag
_atom_site_refinement_flags
Al1 Al 0.23731(11) 0.74410(8) 0.17725(5) 0.0291(2) Uani 1 1 d .
Al2 Al 0.30374(12) 0.74767(9) 0.04338(6) 0.0362(3) Uani 1 1 d .
Al3 Al 0.06534(11) 0.60228(7) 0.01365(5) 0.0260(2) Uani 1 1 d .
Al4 Al 0.07710(13) 0.80897(8) 0.06470(6) 0.0360(3) Uani 1 1 d .
Al5 Al 0.17073(12) 0.57866(8) 0.25130(5) 0.0323(3) Uani 1 1 d .
Al6 Al 0.16763(14) 0.66334(11) 0.38999(6) 0.0437(3) Uani 1 1 d .
Al7 Al 0.38592(13) 0.59259(10) 0.36431(6) 0.0402(3) Uani 1 1 d .
Al8 Al 0.36902(13) 0.79648(9) 0.34887(6) 0.0403(3) Uani 1 1 d .
F1 F 0.1053(2) 0.68255(15) 0.21414(10) 0.0322(5) Uani 1 1 d .
F2 F 0.2842(2) 0.62587(15) 0.19509(10) 0.0314(5) Uani 1 1 d .
F3 F 0.3323(3) 0.82068(19) 0.26099(13) 0.0512(6) Uani 1 1 d .
F4 F 0.4326(3) 0.77556(19) 0.00797(12) 0.0508(7) Uani 1 1 d .
F5 F 0.0297(2) 0.49654(17) 0.05790(12) 0.0430(6) Uani 1 1 d .
F6 F -0.0129(3) 0.89520(17) 0.05055(12) 0.0538(7) Uani 1 1 d .
F7 F 0.0752(2) 0.48492(16) 0.18806(10) 0.0376(5) Uani 1 1 d .
F8 F 0.0676(3) 0.6689(2) 0.44435(13) 0.0620(8) Uani 1 1 d .
F9 F 0.4986(3) 0.5300(2) 0.39435(13) 0.0536(7) Uani 1 1 d .
F10 F 0.4629(3) 0.91286(19) 0.38222(13) 0.0575(7) Uani 1 1 d .
O1 O 0.1602(2) 0.70019(17) 0.08462(12) 0.0299(5) Uani 1 1 d .
O2 O 0.3802(3) 0.77478(18) 0.13407(13) 0.0335(6) Uani 1 1 d .
O3 O 0.1417(3) 0.84526(18) 0.15694(13) 0.0342(6) Uani 1 1 d .
O4 O 0.2169(2) 0.62970(18) -0.01629(12) 0.0314(6) Uani 1 1 d .
O5 O 0.2115(3) 0.84405(19) 0.02354(14) 0.0457(8) Uani 1 1 d .
O6 O -0.0337(3) 0.69756(18) 0.00645(12) 0.0309(6) Uani 1 1 d .
O7 O 0.2723(3) 0.66791(19) 0.32459(12) 0.0335(6) Uani 1 1 d .
O8 O 0.0616(3) 0.5775(2) 0.31594(14) 0.0429(7) Uani 1 1 d .
O9 O 0.2888(3) 0.50255(19) 0.28975(13) 0.0375(6) Uani 1 1 d .
O10 O 0.2893(3) 0.5978(2) 0.42957(14) 0.0458(7) Uani 1 1 d .
O11 O 0.2434(3) 0.8004(2) 0.40050(14) 0.0497(8) Uani 1 1 d .
O12 O 0.4920(3) 0.7195(2) 0.37264(15) 0.0472(7) Uani 1 1 d .
O13 O 0.4971(5) 0.0190(3) 0.2813(2) 0.0879(15) Uani 1 1 d .
H13A H 0.5144 -0.0019 0.3190 0.132 Uiso 1 1 calc R
C1 C 0.5144(4) 0.7841(3) 0.1665(2) 0.0389(9) Uani 1 1 d .
H1 H 0.5211 0.7919 0.2172 0.047 Uiso 1 1 calc R
C2 C 0.5962(4) 0.8776(3) 0.1507(3) 0.0487(11) Uani 1 1 d .
H2A H 0.6037 0.8668 0.1027 0.073 Uiso 1 1 calc R
H2B H 0.6824 0.8915 0.1806 0.073 Uiso 1 1 calc R
H2C H 0.5556 0.9351 0.1587 0.073 Uiso 1 1 calc R
C3 C 0.5588(5) 0.6894(3) 0.1448(3) 0.0509(11) Uani 1 1 d .
H3A H 0.5020 0.6310 0.1553 0.076 Uiso 1 1 calc R
H3B H 0.6476 0.6943 0.1696 0.076 Uiso 1 1 calc R
H3C H 0.5558 0.6813 0.0953 0.076 Uiso 1 1 calc R
C4 C 0.1023(4) 0.9123(3) 0.2063(2) 0.0390(9) Uani 1 1 d .
H4 H 0.1493 0.9066 0.2530 0.047 Uiso 1 1 calc R
C5 C -0.0404(5) 0.8789(4) 0.2032(3) 0.0514(11) Uani 1 1 d .
H5A H -0.0890 0.8859 0.1583 0.077 Uiso 1 1 calc R
H5B H -0.0651 0.9209 0.2393 0.077 Uiso 1 1 calc R
H5C H -0.0596 0.8082 0.2099 0.077 Uiso 1 1 calc R
C6 C 0.1408(6) 1.0204(3) 0.1953(3) 0.0584(13) Uani 1 1 d .
C7 C 0.2507(4) 0.5829(3) -0.07722(19) 0.0342(8) Uani 1 1 d .
H7 H 0.1805 0.5226 -0.0986 0.041 Uiso 1 1 calc R
C8 C 0.2589(5) 0.6549(3) -0.1287(2) 0.0478(11) Uani 1 1 d .
H8A H 0.1763 0.6756 -0.1402 0.072 Uiso 1 1 calc R
H8B H 0.2780 0.6213 -0.1702 0.072 Uiso 1 1 calc R
H8C H 0.3277 0.7144 -0.1089 0.072 Uiso 1 1 calc R
C9 C 0.3741(5) 0.5471(4) -0.0570(3) 0.0566(12) Uani 1 1 d .
H9A H 0.4449 0.6053 -0.0370 0.085 Uiso 1 1 calc R
H9B H 0.3936 0.5112 -0.0976 0.085 Uiso 1 1 calc R
H9C H 0.3642 0.5016 -0.0232 0.085 Uiso 1 1 calc R
C10 C 0.2477(8) 0.9355(4) -0.0057(3) 0.092(2) Uani 1 1 d U
H10 H 0.1706 0.9632 0.0012 0.111 Uiso 1 1 calc R
C11 C 0.3391(4) 1.0120(3) 0.0422(2) 0.0445(10) Uani 1 1 d .
H11A H 0.4226 0.9921 0.0509 0.067 Uiso 1 1 calc R
H11B H 0.3091 1.0210 0.0852 0.067 Uiso 1 1 calc R
H11C H 0.3485 1.0754 0.0235 0.067 Uiso 1 1 calc R
C12 C 0.2179(7) 0.9242(4) -0.0749(3) 0.083(2) Uani 1 1 d .
H12A H 0.2047 0.9882 -0.0892 0.124 Uiso 1 1 calc R
H12B H 0.1387 0.8723 -0.0923 0.124 Uiso 1 1 calc R
H12C H 0.2888 0.9037 -0.0933 0.124 Uiso 1 1 calc R
C13 C -0.1540(4) 0.6945(3) -0.0413(2) 0.0347(8) Uani 1 1 d .
H13 H -0.1870 0.6241 -0.0664 0.042 Uiso 1 1 calc R
C14 C -0.1304(4) 0.7636(3) -0.0928(2) 0.0404(9) Uani 1 1 d .
H14A H -0.0990 0.8332 -0.0691 0.061 Uiso 1 1 calc R
H14B H -0.2112 0.7588 -0.1260 0.061 Uiso 1 1 calc R
H14C H -0.0657 0.7439 -0.1169 0.061 Uiso 1 1 calc R
C15 C -0.2528(5) 0.7207(4) -0.0013(3) 0.0586(13) Uani 1 1 d .
H15A H -0.2572 0.6790 0.0350 0.088 Uiso 1 1 calc R
H15B H -0.3377 0.7080 -0.0324 0.088 Uiso 1 1 calc R
H15C H -0.2274 0.7921 0.0191 0.088 Uiso 1 1 calc R
C16 C -0.0726(5) 0.5287(4) 0.3054(4) 0.079(2) Uani 1 1 d .
H16 H -0.0773 0.5554 0.3532 0.095 Uiso 1 1 calc R
C17 C -0.0908(7) 0.4274(5) 0.3187(4) 0.092(2) Uani 1 1 d .
H17A H -0.1834 0.3974 0.3096 0.139 Uiso 1 1 calc R
H17B H -0.0523 0.4268 0.3668 0.139 Uiso 1 1 calc R
H17C H -0.0492 0.3882 0.2890 0.139 Uiso 1 1 calc R
C18 C -0.1597(6) 0.5805(6) 0.2774(5) 0.110(3) Uani 1 1 d U
H18A H -0.1465 0.6462 0.3062 0.164 Uiso 1 1 calc R
H18B H -0.2474 0.5422 0.2747 0.164 Uiso 1 1 calc R
H18C H -0.1479 0.5906 0.2313 0.164 Uiso 1 1 calc R
C19 C 0.3048(5) 0.4050(3) 0.2594(2) 0.0503(12) Uani 1 1 d .
H19 H 0.2327 0.3797 0.2184 0.060 Uiso 1 1 calc R
C20 C 0.4274(6) 0.4159(4) 0.2348(3) 0.0658(14) Uani 1 1 d .
H20A H 0.4330 0.4696 0.2065 0.099 Uiso 1 1 calc R
H20B H 0.4297 0.3523 0.2075 0.099 Uiso 1 1 calc R
H20C H 0.5005 0.4331 0.2742 0.099 Uiso 1 1 calc R
C21 C 0.2917(7) 0.3311(4) 0.3085(3) 0.0762(18) Uani 1 1 d .
H21A H 0.3599 0.3546 0.3500 0.114 Uiso 1 1 calc R
H21B H 0.2997 0.2651 0.2869 0.114 Uiso 1 1 calc R
H21C H 0.2071 0.3252 0.3207 0.114 Uiso 1 1 calc R
C22 C 0.3041(6) 0.5511(4) 0.4918(2) 0.0579(13) Uani 1 1 d .
H22 H 0.3839 0.5230 0.4956 0.069 Uiso 1 1 calc R
C23 C 0.1924(6) 0.4660(4) 0.4853(3) 0.0704(16) Uani 1 1 d .
H23A H 0.1135 0.4921 0.4842 0.106 Uiso 1 1 calc R
H23B H 0.2066 0.4301 0.5246 0.106 Uiso 1 1 calc R
H23C H 0.1833 0.4196 0.4428 0.106 Uiso 1 1 calc R
C24 C 0.3228(7) 0.6304(5) 0.5533(2) 0.0719(17) Uani 1 1 d .
H24A H 0.3943 0.6860 0.5525 0.108 Uiso 1 1 calc R
H24B H 0.3429 0.6010 0.5952 0.108 Uiso 1 1 calc R
H24C H 0.2436 0.6559 0.5524 0.108 Uiso 1 1 calc R
C25 C 0.2230(7) 0.8859(5) 0.4438(3) 0.0746(18) Uani 1 1 d .
H25 H 0.2842 0.9388 0.4286 0.089 Uiso 1 1 calc R
C26 C 0.2927(9) 0.8983(6) 0.5132(3) 0.111(3) Uani 1 1 d U
H26A H 0.2729 0.9556 0.5402 0.166 Uiso 1 1 calc R
H26B H 0.3856 0.9109 0.5143 0.166 Uiso 1 1 calc R
H26C H 0.2675 0.8369 0.5326 0.166 Uiso 1 1 calc R
C27 C 0.1123(12) 0.9176(9) 0.4188(6) 0.173(5) Uani 1 1 d U
H27A H 0.1349 0.9800 0.4000 0.260 Uiso 1 1 calc R
H27B H 0.0672 0.9300 0.4559 0.260 Uiso 1 1 calc R
H27C H 0.0560 0.8654 0.3825 0.260 Uiso 1 1 calc R
C28 C 0.6311(5) 0.7491(5) 0.4045(3) 0.0755(19) Uani 1 1 d .
H28 H 0.6593 0.6833 0.4023 0.091 Uiso 1 1 calc R
C29 C 0.6472(6) 0.7823(6) 0.4790(3) 0.096(2) Uani 1 1 d .
H29A H 0.7393 0.7997 0.5006 0.144 Uiso 1 1 calc R
H29B H 0.6035 0.7275 0.4994 0.144 Uiso 1 1 calc R
H29C H 0.6093 0.8414 0.4863 0.144 Uiso 1 1 calc R
C30 C 0.7039(7) 0.8039(8) 0.3607(4) 0.117(3) Uani 1 1 d .
H30A H 0.6910 0.7616 0.3161 0.175 Uiso 1 1 calc R
H30B H 0.7960 0.8207 0.3825 0.175 Uiso 1 1 calc R
H30C H 0.6735 0.8661 0.3542 0.175 Uiso 1 1 calc R
C31 C 0.5691(9) 0.1211(5) 0.2871(4) 0.103(3) Uani 1 1 d .
H31 H 0.5535 0.1666 0.3260 0.123 Uiso 1 1 calc R
C32 C 0.5411(9) 0.1582(5) 0.2235(5) 0.111(3) Uani 1 1 d .
H32A H 0.5590 0.1125 0.1869 0.166 Uiso 1 1 calc R
H32B H 0.5951 0.2255 0.2272 0.166 Uiso 1 1 calc R
H32C H 0.4498 0.1619 0.2129 0.166 Uiso 1 1 calc R
C33 C 0.7171(10) 0.1125(6) 0.2978(5) 0.131(4) Uani 1 1 d .
H33A H 0.7393 0.0798 0.3379 0.197 Uiso 1 1 calc R
H33B H 0.7722 0.1802 0.3050 0.197 Uiso 1 1 calc R
H33C H 0.7303 0.0724 0.2570 0.197 Uiso 1 1 calc R

loop_
_atom_site_aniso_label
_atom_site_aniso_U_11
_atom_site_aniso_U_22
_atom_site_aniso_U_33
_atom_site_aniso_U_23
_atom_site_aniso_U_13
_atom_site_aniso_U_12
Al1 0.0326(6) 0.0273(5) 0.0273(5) 0.0102(4) 0.0056(4) 0.0034(4)
Al2 0.0415(7) 0.0342(6) 0.0288(5) 0.0089(4) 0.0095(5) -0.0068(5)
Al3 0.0288(6) 0.0236(5) 0.0259(5) 0.0108(4) 0.0034(4) 0.0048(4)
Al4 0.0540(8) 0.0235(5) 0.0302(5) 0.0112(4) 0.0015(5) 0.0102(5)
Al5 0.0353(6) 0.0321(5) 0.0282(5) 0.0149(4) 0.0016(4) 0.0024(4)
Al6 0.0478(8) 0.0569(8) 0.0315(6) 0.0177(5) 0.0108(5) 0.0146(6)
Al7 0.0406(7) 0.0447(7) 0.0337(6) 0.0147(5) -0.0013(5) 0.0087(5)
Al8 0.0487(8) 0.0370(6) 0.0295(6) 0.0071(5) -0.0001(5) 0.0025(5)
F1 0.0308(12) 0.0346(11) 0.0322(10) 0.0147(9) 0.0047(9) 0.0055(9)
F2 0.0329(12) 0.0306(10) 0.0314(10) 0.0121(8) 0.0061(9) 0.0048(8)
F3 0.0575(17) 0.0490(14) 0.0442(14) 0.0106(11) 0.0049(12) 0.0079(12)
F4 0.0523(16) 0.0542(14) 0.0364(12) 0.0043(11) 0.0169(11) -0.0177(12)
F5 0.0483(15) 0.0379(12) 0.0428(13) 0.0135(10) 0.0061(11) 0.0085(10)
F6 0.092(2) 0.0303(11) 0.0382(12) 0.0100(10) -0.0042(13) 0.0251(12)
F7 0.0439(14) 0.0352(11) 0.0294(10) 0.0149(9) -0.0007(9) -0.0002(9)
F8 0.069(2) 0.085(2) 0.0441(14) 0.0240(14) 0.0255(14) 0.0244(16)
F9 0.0533(17) 0.0570(15) 0.0482(14) 0.0177(12) -0.0065(12) 0.0180(13)
F10 0.074(2) 0.0460(14) 0.0385(13) 0.0051(11) -0.0028(13) -0.0070(13)
O1 0.0344(15) 0.0243(11) 0.0307(12) 0.0110(10) 0.0059(10) 0.0028(10)
O2 0.0344(15) 0.0328(13) 0.0306(12) 0.0090(10) 0.0059(11) -0.0010(11)
O3 0.0463(17) 0.0268(12) 0.0295(12) 0.0070(10) 0.0054(11) 0.0089(11)
O4 0.0325(15) 0.0327(13) 0.0285(12) 0.0087(10) 0.0075(10) 0.0024(10)
O5 0.069(2) 0.0283(13) 0.0339(14) 0.0160(11) 0.0072(14) -0.0083(13)
O6 0.0352(15) 0.0294(12) 0.0284(12) 0.0125(10) 0.0017(10) 0.0078(10)
O7 0.0351(15) 0.0366(13) 0.0287(12) 0.0127(10) 0.0042(11) 0.0052(11)
O8 0.0363(16) 0.0523(17) 0.0431(15) 0.0247(13) 0.0096(12) 0.0049(13)
O9 0.0438(17) 0.0333(13) 0.0338(13) 0.0127(11) 0.0001(12) 0.0078(12)
O10 0.056(2) 0.0554(17) 0.0288(13) 0.0205(13) 0.0052(13) 0.0125(15)
O11 0.072(2) 0.0472(17) 0.0308(14) 0.0027(12) 0.0095(14) 0.0176(15)
O12 0.0363(17) 0.0554(18) 0.0436(16) 0.0149(14) -0.0048(13) 0.0030(13)
O13 0.124(4) 0.058(2) 0.066(2) 0.0167(19) 0.025(2) -0.030(2)
C1 0.036(2) 0.042(2) 0.039(2) 0.0115(17) 0.0082(17) 0.0053(17)
C2 0.036(2) 0.045(2) 0.058(3) 0.008(2) 0.005(2) -0.0043(18)
C3 0.057(3) 0.044(2) 0.059(3) 0.016(2) 0.023(2) 0.014(2)
C4 0.048(3) 0.036(2) 0.0340(19) 0.0057(16) 0.0090(17) 0.0117(17)
C5 0.048(3) 0.057(3) 0.055(3) 0.014(2) 0.011(2) 0.020(2)
C6 0.085(4) 0.027(2) 0.064(3) 0.001(2) 0.023(3) 0.011(2)
C7 0.032(2) 0.0346(18) 0.0359(19) 0.0025(15) 0.0107(16) 0.0065(15)
C8 0.056(3) 0.054(3) 0.032(2) 0.0094(18) 0.0123(19) 0.004(2)
C9 0.041(3) 0.046(2) 0.084(4) 0.009(2) 0.014(2) 0.012(2)
C10 0.153(6) 0.041(2) 0.050(3) 0.028(2) -0.012(3) -0.040(3)
C11 0.047(3) 0.0301(19) 0.054(2) 0.0144(18) 0.008(2) 0.0013(17)
C12 0.121(5) 0.055(3) 0.055(3) 0.038(3) -0.005(3) -0.022(3)
C13 0.030(2) 0.0301(18) 0.046(2) 0.0119(16) 0.0049(16) 0.0087(15)
C14 0.039(2) 0.042(2) 0.039(2) 0.0145(17) -0.0046(17) 0.0125(17)
C15 0.054(3) 0.045(2) 0.093(4) 0.026(3) 0.037(3) 0.019(2)
C16 0.035(3) 0.071(4) 0.138(6) 0.051(4) 0.024(3) -0.001(2)
C17 0.072(4) 0.069(4) 0.116(5) 0.044(4) -0.013(4) -0.020(3)
C18 0.049(4) 0.103(5) 0.183(7) 0.071(5) 0.013(4) 0.014(3)
C19 0.069(3) 0.034(2) 0.049(2) 0.0110(18) 0.006(2) 0.017(2)
C20 0.075(4) 0.058(3) 0.074(4) 0.015(3) 0.025(3) 0.026(3)
C21 0.109(5) 0.041(3) 0.079(4) 0.024(3) 0.015(4) 0.013(3)
C22 0.077(4) 0.069(3) 0.032(2) 0.026(2) 0.004(2) 0.022(3)
C23 0.095(5) 0.071(3) 0.051(3) 0.035(3) 0.018(3) 0.014(3)
C24 0.097(5) 0.087(4) 0.033(2) 0.022(2) 0.001(3) 0.028(3)
C25 0.100(5) 0.078(4) 0.047(3) -0.008(3) 0.007(3) 0.041(4)
C26 0.179(8) 0.083(4) 0.055(3) -0.019(3) -0.013(4) 0.045(5)
C27 0.195(9) 0.169(8) 0.149(7) -0.051(6) -0.017(6) 0.125(7)
C28 0.048(3) 0.091(4) 0.063(3) 0.031(3) -0.025(3) -0.021(3)
C29 0.056(4) 0.144(7) 0.066(4) -0.019(4) -0.024(3) 0.021(4)
C30 0.050(4) 0.176(9) 0.111(6) 0.010(6) 0.015(4) 0.004(5)
C31 0.124(7) 0.058(4) 0.112(6) 0.028(4) 0.010(5) -0.013(4)
C32 0.138(8) 0.057(4) 0.138(7) 0.029(4) 0.041(6) 0.003(4)
C33 0.137(9) 0.078(5) 0.149(8) 0.016(5) 0.001(7) -0.021(5)

loop_
_atom_type_symbol
_atom_type_description
_atom_type_scat_dispersion_real
_atom_type_scat_dispersion_imag
_atom_type_scat_source
C C 0.0033 0.0016 'International Tables Vol C Tables 4.2.6.8 and 6.1.1.4'
H H 0.0000 0.0000 'International Tables Vol C Tables 4.2.6.8 and 6.1.1.4'
O O 0.0106 0.0060 'International Tables Vol C Tables 4.2.6.8 and 6.1.1.4'
F F 0.0171 0.0103 'International Tables Vol C Tables 4.2.6.8 and 6.1.1.4'
Al Al 0.0645 0.0514 'International Tables Vol C Tables 4.2.6.8 and 6.1.1.4'

loop_
_geom_angle_atom_site_label_1
_geom_angle_atom_site_label_2
_geom_angle_atom_site_label_3
_geom_angle
_geom_angle_site_symmetry_1
_geom_angle_site_symmetry_3
F2 Al1 F1 77.08(10) . .
F2 Al1 O1 96.83(11) . .
F1 Al1 O1 98.17(11) . .
F2 Al1 F3 95.20(11) . .
F1 Al1 F3 94.55(12) . .
O1 Al1 F3 164.14(12) . .
F2 Al1 O2 89.75(11) . .
F1 Al1 O2 165.80(12) . .
O1 Al1 O2 77.92(12) . .
F3 Al1 O2 91.87(12) . .
F2 Al1 O3 164.06(13) . .
F1 Al1 O3 88.62(12) . .
O1 Al1 O3 78.05(11) . .
F3 Al1 O3 92.89(12) . .
O2 Al1 O3 103.70(12) . .
F2 Al1 Al5 39.58(7) . .
F1 Al1 Al5 38.93(7) . .
O1 Al1 Al5 107.73(8) . .
F3 Al1 Al5 88.12(9) . .
O2 Al1 Al5 128.93(9) . .
O3 Al1 Al5 127.32(10) . .
F2 Al1 Al4 136.23(8) . .
F1 Al1 Al4 97.03(8) . .
O1 Al1 Al4 40.36(8) . .
F3 Al1 Al4 128.57(9) . .
O2 Al1 Al4 88.78(9) . .
O3 Al1 Al4 37.86(8) . .
Al5 Al1 Al4 128.99(5) . .
F2 Al1 Al2 98.31(8) . .
F1 Al1 Al2 138.49(8) . .
O1 Al1 Al2 40.78(9) . .
F3 Al1 Al2 126.93(10) . .
O2 Al1 Al2 37.54(8) . .
O3 Al1 Al2 87.68(9) . .
Al5 Al1 Al2 131.42(5) . .
Al4 Al1 Al2 57.84(4) . .
F4 Al2 O2 100.86(13) . .
F4 Al2 O5 104.53(15) . .
O2 Al2 O5 108.53(14) . .
F4 Al2 O4 98.67(13) . .
O2 Al2 O4 133.75(12) . .
O5 Al2 O4 106.41(13) . .
F4 Al2 O1 173.28(14) . .
O2 Al2 O1 78.54(12) . .
O5 Al2 O1 81.91(13) . .
O4 Al2 O1 77.39(11) . .
F4 Al2 Al4 143.72(12) . .
O2 Al2 Al4 93.59(10) . .
O5 Al2 Al4 39.19(10) . .
O4 Al2 Al4 94.77(10) . .
O1 Al2 Al4 42.78(8) . .
F4 Al2 Al3 137.43(10) . .
O2 Al2 Al3 113.28(10) . .
O5 Al2 Al3 88.45(10) . .
O4 Al2 Al3 39.05(9) . .
O1 Al2 Al3 39.48(8) . .
Al4 Al2 Al3 60.60(4) . .
F4 Al2 Al1 140.58(10) . .
O2 Al2 Al1 39.73(9) . .
O5 Al2 Al1 92.45(10) . .
O4 Al2 Al1 110.40(9) . .
O1 Al2 Al1 39.21(8) . .
Al4 Al2 Al1 61.07(4) . .
Al3 Al2 Al1 77.06(4) . .
F5 Al3 O4 120.73(12) . .
F5 Al3 O6 122.77(13) . .
O4 Al3 O6 115.96(12) . .
F5 Al3 O1 101.37(11) . .
O4 Al3 O1 80.64(12) . .
O6 Al3 O1 80.11(11) . .
F5 Al3 F5 78.62(12) . 2_565
O4 Al3 F5 99.19(12) . 2_565
O6 Al3 F5 100.06(12) . 2_565
O1 Al3 F5 179.80(15) . 2_565
F5 Al3 Al3 39.95(8) . 2_565
O4 Al3 Al3 115.49(10) . 2_565
O6 Al3 Al3 117.35(10) . 2_565
O1 Al3 Al3 141.32(9) . 2_565
F5 Al3 Al3 38.67(7) 2_565 2_565
F5 Al3 Al2 125.35(9) . .
O4 Al3 Al2 39.89(8) . .
O6 Al3 Al2 93.77(9) . .
O1 Al3 Al2 41.96(9) . .
F5 Al3 Al2 137.89(10) 2_565 .
Al3 Al3 Al2 148.73(7) 2_565 .
F5 Al3 Al4 126.26(9) . .
O4 Al3 Al4 94.02(9) . .
O6 Al3 Al4 39.91(8) . .
O1 Al3 Al4 41.39(8) . .
F5 Al3 Al4 138.77(9) 2_565 .
Al3 Al3 Al4 150.41(7) 2_565 .
Al2 Al3 Al4 59.01(4) . .
F6 Al4 O5 104.90(15) . .
F6 Al4 O3 100.31(13) . .
O5 Al4 O3 106.26(14) . .
F6 Al4 O6 98.76(13) . .
O5 Al4 O6 105.80(13) . .
O3 Al4 O6 136.68(12) . .
F6 Al4 O1 172.20(15) . .
O5 Al4 O1 82.70(13) . .
O3 Al4 O1 78.87(11) . .
O6 Al4 O1 77.14(11) . .
F6 Al4 Al2 144.49(12) . .
O5 Al4 Al2 39.60(10) . .
O3 Al4 Al2 92.27(10) . .
O6 Al4 Al2 94.24(10) . .
O1 Al4 Al2 43.16(8) . .
F6 Al4 Al3 137.55(11) . .
O5 Al4 Al3 88.57(10) . .
O3 Al4 Al3 114.45(9) . .
O6 Al4 Al3 38.97(8) . .
O1 Al4 Al3 39.29(8) . .
Al2 Al4 Al3 60.39(4) . .
F6 Al4 Al1 140.11(10) . .
O5 Al4 Al1 92.81(10) . .
O3 Al4 Al1 39.90(8) . .
O6 Al4 Al1 110.54(8) . .
O1 Al4 Al1 39.16(8) . .
Al2 Al4 Al1 61.09(4) . .
Al3 Al4 Al1 76.98(4) . .
F7 Al5 O7 173.80(12) . .
F7 Al5 F1 94.44(10) . .
O7 Al5 F1 91.06(11) . .
F7 Al5 F2 94.13(11) . .
O7 Al5 F2 90.04(12) . .
F1 Al5 F2 74.92(10) . .
F7 Al5 O9 97.85(12) . .
O7 Al5 O9 77.54(12) . .
F1 Al5 O9 161.24(13) . .
F2 Al5 O9 90.06(12) . .
F7 Al5 O8 99.50(13) . .
O7 Al5 O8 77.53(13) . .
F1 Al5 O8 90.95(12) . .
F2 Al5 O8 161.11(13) . .
O9 Al5 O8 100.88(13) . .
F7 Al5 Al7 136.03(9) . .
O7 Al5 Al7 39.12(9) . .
F1 Al5 Al7 128.89(9) . .
F2 Al5 Al7 91.05(8) . .
O9 Al5 Al7 38.44(9) . .
O8 Al5 Al7 88.18(10) . .
F7 Al5 Al6 137.29(10) . .
O7 Al5 Al6 39.32(9) . .
F1 Al5 Al6 92.66(8) . .
F2 Al5 Al6 128.31(8) . .
O9 Al5 Al6 87.88(9) . .
O8 Al5 Al6 38.26(10) . .
Al7 Al5 Al6 58.20(4) . .
F7 Al5 Al1 103.21(8) . .
O7 Al5 Al1 82.89(9) . .
F1 Al5 Al1 38.09(7) . .
F2 Al5 Al1 38.20(7) . .
O9 Al5 Al1 124.44(10) . .
O8 Al5 Al1 124.77(10) . .
Al7 Al5 Al1 107.46(5) . .
Al6 Al5 Al1 108.06(5) . .
F8 Al6 O8 101.34(16) . .
F8 Al6 O10 105.35(15) . .
O8 Al6 O10 108.24(15) . .
F8 Al6 O11 99.29(16) . .
O8 Al6 O11 130.90(14) . .
O10 Al6 O11 108.38(16) . .
F8 Al6 O7 173.81(15) . .
O8 Al6 O7 78.01(13) . .
O10 Al6 O7 80.61(13) . .
O11 Al6 O7 76.92(13) . .
F8 Al6 Al7 144.81(12) . .
O8 Al6 Al7 91.98(11) . .
O10 Al6 Al7 39.51(10) . .
O11 Al6 Al7 96.01(12) . .
O7 Al6 Al7 41.23(8) . .
F8 Al6 Al8 138.40(13) . .
O8 Al6 Al8 111.12(10) . .
O10 Al6 Al8 88.83(11) . .
O11 Al6 Al8 39.43(11) . .
O7 Al6 Al8 38.60(9) . .
Al7 Al6 Al8 60.72(5) . .
F8 Al6 Al5 141.30(13) . .
O8 Al6 Al5 40.11(10) . .
O10 Al6 Al5 93.84(11) . .
O11 Al6 Al5 106.15(10) . .
O7 Al6 Al5 37.94(9) . .
Al7 Al6 Al5 60.76(4) . .
Al8 Al6 Al5 73.73(5) . .
F9 Al7 O10 104.64(14) . .
F9 Al7 O9 101.63(14) . .
O10 Al7 O9 107.81(15) . .
F9 Al7 O12 98.76(15) . .
O10 Al7 O12 107.79(16) . .
O9 Al7 O12 132.44(14) . .
F9 Al7 O7 173.68(15) . .
O10 Al7 O7 81.31(13) . .
O9 Al7 O7 78.20(12) . .
O12 Al7 O7 77.13(13) . .
F9 Al7 Al6 144.49(12) . .
O10 Al7 Al6 39.88(9) . .
O9 Al7 Al6 91.79(11) . .
O12 Al7 Al6 95.83(12) . .
O7 Al7 Al6 41.57(9) . .
F9 Al7 Al8 138.19(12) . .
O10 Al7 Al8 89.00(11) . .
O9 Al7 Al8 111.58(9) . .
O12 Al7 Al8 39.73(10) . .
O7 Al7 Al8 38.44(9) . .
Al6 Al7 Al8 60.60(5) . .
F9 Al7 Al5 141.59(12) . .
O10 Al7 Al5 94.41(11) . .
O9 Al7 Al5 40.17(9) . .
O12 Al7 Al5 106.81(10) . .
O7 Al7 Al5 38.05(8) . .
Al6 Al7 Al5 61.04(4) . .
Al8 Al7 Al5 73.79(4) . .
F10 Al8 F3 95.95(13) . .
F10 Al8 O7 172.47(14) . .
F3 Al8 O7 91.57(12) . .
F10 Al8 O11 97.64(16) . .
F3 Al8 O11 117.98(15) . .
O7 Al8 O11 78.58(14) . .
F10 Al8 O12 98.42(15) . .
F3 Al8 O12 118.85(15) . .
O7 Al8 O12 77.98(13) . .
O11 Al8 O12 118.34(15) . .
F10 Al8 Al6 134.76(12) . .
F3 Al8 Al6 115.58(11) . .
O7 Al8 Al6 40.01(9) . .
O11 Al8 Al6 39.72(10) . .
O12 Al8 Al6 93.82(11) . .
F10 Al8 Al7 135.41(12) . .
F3 Al8 Al7 115.62(10) . .
O7 Al8 Al7 39.53(9) . .
O11 Al8 Al7 94.35(11) . .
O12 Al8 Al7 39.51(10) . .
Al6 Al8 Al7 58.69(5) . .
Al1 F1 Al5 102.98(12) . .
Al1 F2 Al5 102.22(12) . .
Al8 F3 Al1 134.81(15) . .
Al3 F5 Al3 101.38(12) . 2_565
Al3 O1 Al1 151.68(14) . .
Al3 O1 Al4 99.33(12) . .
Al1 O1 Al4 100.48(12) . .
Al3 O1 Al2 98.56(12) . .
Al1 O1 Al2 100.01(12) . .
Al4 O1 Al2 94.06(11) . .
C1 O2 Al2 129.2(2) . .
C1 O2 Al1 125.3(2) . .
Al2 O2 Al1 102.74(13) . .
C4 O3 Al4 129.4(2) . .
C4 O3 Al1 126.1(2) . .
Al4 O3 Al1 102.24(13) . .
C7 O4 Al3 129.2(2) . .
C7 O4 Al2 129.0(2) . .
Al3 O4 Al2 101.06(13) . .
C10 O5 Al4 128.4(4) . .
C10 O5 Al2 129.5(4) . .
Al4 O5 Al2 101.21(13) . .
C13 O6 Al3 129.5(2) . .
C13 O6 Al4 128.4(2) . .
Al3 O6 Al4 101.12(13) . .
Al5 O7 Al8 142.57(15) . .
Al5 O7 Al7 102.83(14) . .
Al8 O7 Al7 102.03(14) . .
Al5 O7 Al6 102.74(14) . .
Al8 O7 Al6 101.39(14) . .
Al7 O7 Al6 97.20(12) . .
C16 O8 Al6 130.2(4) . .
C16 O8 Al5 127.9(4) . .
Al6 O8 Al5 101.64(15) . .
C19 O9 Al7 131.3(3) . .
C19 O9 Al5 126.7(2) . .
Al7 O9 Al5 101.39(13) . .
C22 O10 Al7 126.6(3) . .
C22 O10 Al6 132.6(3) . .
Al7 O10 Al6 100.61(13) . .
C25 O11 Al8 128.5(4) . .
C25 O11 Al6 130.2(4) . .
Al8 O11 Al6 100.85(15) . .
C28 O12 Al7 126.4(3) . .
C28 O12 Al8 131.6(3) . .
Al7 O12 Al8 100.76(15) . .
O2 C1 C3 110.0(3) . .
O2 C1 C2 110.1(3) . .
C3 C1 C2 112.6(4) . .
O3 C4 C5 109.8(3) . .
O3 C4 C6 110.4(3) . .
C5 C4 C6 113.2(4) . .
O4 C7 C9 109.4(3) . .
O4 C7 C8 110.4(3) . .
C9 C7 C8 112.7(4) . .
C12 C10 C11 129.8(5) . .
C12 C10 O5 115.2(4) . .
C11 C10 O5 112.3(4) . .
O6 C13 C14 110.1(3) . .
O6 C13 C15 109.2(4) . .
C14 C13 C15 112.6(3) . .
C18 C16 C17 130.3(6) . .
C18 C16 O8 116.2(5) . .
C17 C16 O8 113.0(5) . .
O9 C19 C20 110.5(4) . .
O9 C19 C21 110.2(4) . .
C20 C19 C21 113.9(5) . .
O10 C22 C23 109.4(4) . .
O10 C22 C24 109.3(4) . .
C23 C22 C24 114.2(5) . .
C27 C25 C26 128.7(7) . .
C27 C25 O11 113.9(6) . .
C26 C25 O11 113.2(5) . .
C30 C28 O12 111.3(5) . .
C30 C28 C29 123.8(6) . .
O12 C28 C29 109.2(5) . .
C32 C31 O13 110.4(6) . .
C32 C31 C33 105.6(8) . .
O13 C31 C33 105.1(6) . .

loop_
_geom_bond_atom_site_label_1
_geom_bond_atom_site_label_2
_geom_bond_distance
_geom_bond_site_symmetry_2
Al1 F2 1.835(2) .
Al1 F1 1.836(2) .
Al1 O1 1.870(3) .
Al1 F3 1.878(3) .
Al1 O2 1.908(3) .
Al1 O3 1.911(3) .
Al1 Al5 2.9006(14) .
Al1 Al4 2.9116(15) .
Al1 Al2 2.9124(16) .
Al2 F4 1.678(3) .
Al2 O2 1.819(3) .
Al2 O5 1.830(3) .
Al2 O4 1.866(3) .
Al2 O1 1.931(3) .
Al2 Al4 2.8164(19) .
Al2 Al3 2.8565(16) .
Al3 F5 1.801(2) .
Al3 O4 1.834(3) .
Al3 O6 1.835(3) .
Al3 O1 1.837(3) .
Al3 F5 1.851(3) 2_565
Al3 Al3 2.826(2) 2_565
Al3 Al4 2.8623(15) .
Al4 F6 1.678(3) .
Al4 O5 1.814(3) .
Al4 O3 1.829(3) .
Al4 O6 1.872(3) .
Al4 O1 1.918(3) .
Al5 F7 1.720(2) .
Al5 O7 1.828(3) .
Al5 F1 1.870(2) .
Al5 F2 1.891(2) .
Al5 O9 1.903(3) .
Al5 O8 1.907(3) .
Al5 Al7 2.8913(16) .
Al5 Al6 2.8991(17) .
Al6 F8 1.677(3) .
Al6 O8 1.833(3) .
Al6 O10 1.837(3) .
Al6 O11 1.869(3) .
Al6 O7 1.883(3) .
Al6 Al7 2.816(2) .
Al6 Al8 2.872(2) .
Al7 F9 1.677(3) .
Al7 O10 1.823(3) .
Al7 O9 1.834(3) .
Al7 O12 1.862(3) .
Al7 O7 1.871(3) .
Al7 Al8 2.8751(17) .
Al8 F10 1.703(3) .
Al8 F3 1.819(3) .
Al8 O7 1.828(3) .
Al8 O11 1.857(4) .
Al8 O12 1.871(3) .
F5 Al3 1.851(3) 2_565
O2 C1 1.448(5) .
O3 C4 1.447(5) .
O4 C7 1.453(4) .
O5 C10 1.461(5) .
O6 C13 1.454(4) .
O8 C16 1.441(6) .
O9 C19 1.454(5) .
O10 C22 1.466(5) .
O11 C25 1.449(6) .
O12 C28 1.476(6) .
O13 C31 1.445(7) .
C1 C3 1.508(6) .
C1 C2 1.513(6) .
C4 C5 1.508(7) .
C4 C6 1.512(6) .
C7 C9 1.505(6) .
C7 C8 1.510(6) .
C10 C12 1.350(7) .
C10 C11 1.421(6) .
C13 C14 1.505(5) .
C13 C15 1.517(6) .
C16 C18 1.359(8) .
C16 C17 1.425(8) .
C19 C20 1.483(8) .
C19 C21 1.497(7) .
C22 C23 1.484(8) .
C22 C24 1.502(7) .
C25 C27 1.374(11) .
C25 C26 1.431(8) .
C28 C30 1.464(10) .
C28 C29 1.482(9) .
C31 C32 1.430(11) .
C31 C33 1.598(13) .
